data_2023135
loop_
_publ_author_name
'Chi, Nguyen Thi Thanh'
'Van Thong, Pham'
'Thang, Nguyen Manh'
'Thao, Pham Ngoc'
'Van Meervelt, Luc'

_publ_section_title
;
 Synthesis and crystal structures of three organoplatinum(II) complexes
 bearing natural arylolefin and quinoline derivatives
;
_journal_coeditor_code PK2707
_journal_issue 6
_journal_name_full 'Acta Crystallographica Section E Crystallographic Communications'
_journal_paper_doi 10.1107/S2056989024004572
_journal_volume 80
_journal_year 2024
_chemical_formula_iupac '[Pt (C15 H19 O4) (C10 H6N O2 )]'
_chemical_formula_moiety 'C25 H25 N O6 Pt'
_chemical_formula_sum 'C25 H25 N O6 Pt'
_chemical_formula_weight 630.55
_chemical_name_systematic
'[4-Methoxy-5-(2-oxo-2-propoxyethoxy)-2-(prop-2-en-1-yl)phenyl](quinoline-2-carboxylato)platinum(II)'
_space_group_crystal_system monoclinic
_space_group_IT_number 14
_space_group_name_Hall '-P 2yn'
_space_group_name_H-M_alt 'P 1 21/n 1'
_atom_sites_solution_hydrogens geom
_audit_creation_method
;
Olex2 1.2
(compiled 2015.09.30 svn.r3233 for OlexSys, GUI svn.r5103)
;
_cell_angle_alpha 90
_cell_angle_beta 102.014(5)
_cell_angle_gamma 90
_cell_formula_units_Z 4
_cell_length_a 8.2857(4)
_cell_length_b 18.5001(9)
_cell_length_c 14.6282(7)
_cell_measurement_reflns_used 8290
_cell_measurement_temperature 100.02(10)
_cell_measurement_theta_max 28.9900
_cell_measurement_theta_min 2.8450
_cell_volume 2193.19(19)
_computing_cell_refinement
;
CrysAlisPro (Rigaku OD, 2022)
;
_computing_data_collection
;
CrysAlisPro (Rigaku OD, 2022)
;
_computing_data_reduction
;
CrysAlisPro (Rigaku OD, 2022)
;
_computing_molecular_graphics
;
Olex2 (Dolomanov <i>et al.</i>,  2009)
;
_computing_publication_material
;
Olex2 (Dolomanov <i>et al.</i>,  2009)
;
_computing_structure_refinement
;
ShelXL (Sheldrick, 2015)
;
_computing_structure_solution
;
ShelXS (Sheldrick, 2008)
;
_diffrn_ambient_temperature 100.02(10)
_diffrn_detector 'CCD plate'
_diffrn_detector_area_resol_mean 15.9631
_diffrn_measured_fraction_theta_full 1.000
_diffrn_measured_fraction_theta_max 0.910
_diffrn_measurement_device 'four-circle diffractometer'
_diffrn_measurement_device_type 'SuperNova, Single source at offset, Eos'
_diffrn_measurement_method '\w scans'
_diffrn_radiation_monochromator mirror
_diffrn_radiation_probe x-ray
_diffrn_radiation_type MoK\a
_diffrn_radiation_wavelength 0.71073
_diffrn_reflns_av_R_equivalents 0.0569
_diffrn_reflns_av_unetI/netI 0.0486
_diffrn_reflns_limit_h_max 11
_diffrn_reflns_limit_h_min -11
_diffrn_reflns_limit_k_max 24
_diffrn_reflns_limit_k_min -25
_diffrn_reflns_limit_l_max 19
_diffrn_reflns_limit_l_min -19
_diffrn_reflns_number 23965
_diffrn_reflns_theta_full 26.000
_diffrn_reflns_theta_max 29.126
_diffrn_reflns_theta_min 2.618
_diffrn_source 'micro-focus sealed X-ray tube'
_exptl_absorpt_coefficient_mu 6.441
_exptl_absorpt_correction_T_max 1.00000
_exptl_absorpt_correction_T_min 0.66867
_exptl_absorpt_correction_type multi-scan
_exptl_absorpt_process_details
;
(CrysAlisPro; Rigaku OD, 2022)
;
_exptl_crystal_colour orange
_exptl_crystal_density_diffrn 1.910
_exptl_crystal_description block
_exptl_crystal_F_000 1232
_exptl_crystal_size_max 0.4
_exptl_crystal_size_mid 0.4
_exptl_crystal_size_min 0.3
_refine_diff_density_max 2.158
_refine_diff_density_min -1.726
_refine_ls_extinction_method none
_refine_ls_goodness_of_fit_ref 1.051
_refine_ls_hydrogen_treatment constr
_refine_ls_matrix_type full
_refine_ls_number_parameters 300
_refine_ls_number_reflns 5366
_refine_ls_number_restraints 0
_refine_ls_restrained_S_all 1.051
_refine_ls_R_factor_all 0.0415
_refine_ls_R_factor_gt 0.0334
_refine_ls_shift/su_max 0.003
_refine_ls_shift/su_mean 0.000
_refine_ls_structure_factor_coef Fsqd
_refine_ls_weighting_details 'w=1/[\s^2^(Fo^2^)+(0.0204P)^2^+5.0718P] where P=(Fo^2^+2Fc^2^)/3'
_refine_ls_weighting_scheme calc
_refine_ls_wR_factor_gt 0.0653
_refine_ls_wR_factor_ref 0.0701
_reflns_number_gt 4652
_reflns_number_total 5366
_reflns_threshold_expression 'I > 2\s(I)'
_cod_data_source_file pk2707.cif
_cod_data_source_block II
_cod_original_cell_volume 2193.18(19)
_cod_database_code 2023135
_shelx_space_group_comment
;
The symmetry employed for this shelxl refinement is uniquely defined
by the following loop, which should always be used as a source of
symmetry information in preference to the above space-group names.
They are only intended as comments.
;

loop_
_space_group_symop_operation_xyz
'x, y, z'
'-x+1/2, y+1/2, -z+1/2'
'-x, -y, -z'
'x-1/2, -y-1/2, z-1/2'

loop_
_atom_site_type_symbol
_atom_site_label
_atom_site_fract_x
_atom_site_fract_y
_atom_site_fract_z
_atom_site_U_iso_or_equiv
_atom_site_adp_type
_atom_site_calc_flag
_atom_site_occupancy
_atom_site_disorder_assembly
_atom_site_disorder_group
Pt Pt1 -0.05560(2) 0.61639(2) 0.09345(2) 0.01722(6) Uani d 1 . .
C C2 -0.3155(5) 0.6274(2) 0.0693(3) 0.0219(9) Uani d 1 . .
H H2A -0.3776 0.6082 0.0108 0.026 Uiso calc 1 . .
H H2B -0.3664 0.6180 0.1221 0.026 Uiso calc 1 . .
C C3 -0.2450(5) 0.6967(2) 0.0656(3) 0.0204(9) Uani d 1 . .
H H3 -0.2631 0.7194 0.0038 0.024 Uiso calc 1 . .
C C4 -0.2226(6) 0.7476(2) 0.1480(3) 0.0233(10) Uani d 1 . .
H H4A -0.3286 0.7671 0.1538 0.028 Uiso calc 1 . .
H H4B -0.1520 0.7875 0.1385 0.028 Uiso calc 1 . .
C C5 -0.1454(5) 0.7072(2) 0.2364(3) 0.0183(9) Uani d 1 . .
C C6 -0.0619(5) 0.6442(2) 0.2243(3) 0.0164(8) Uani d 1 . .
C C7 0.0167(5) 0.6048(2) 0.3027(3) 0.0195(9) Uani d 1 . .
H H7 0.0717 0.5621 0.2947 0.023 Uiso calc 1 . .
C C8 0.0134(5) 0.6286(2) 0.3922(3) 0.0191(9) Uani d 1 . .
C C9 -0.0748(5) 0.6916(2) 0.4044(3) 0.0180(9) Uani d 1 . .
C C10 -0.1524(5) 0.7309(2) 0.3268(3) 0.0194(9) Uani d 1 . .
H H10 -0.2091 0.7730 0.3347 0.023 Uiso calc 1 . .
O O11 -0.0792(4) 0.70854(15) 0.4954(2) 0.0207(6) Uani d 1 . .
C C12 -0.1635(6) 0.7729(2) 0.5106(3) 0.0248(10) Uani d 1 . .
H H12A -0.1152 0.8133 0.4850 0.037 Uiso calc 1 . .
H H12B -0.1546 0.7800 0.5765 0.037 Uiso calc 1 . .
H H12C -0.2777 0.7689 0.4805 0.037 Uiso calc 1 . .
O O13 0.0916(4) 0.59562(16) 0.4739(2) 0.0228(7) Uani d 1 . .
C C14 0.1812(6) 0.5321(2) 0.4651(3) 0.0219(9) Uani d 1 . .
H H14A 0.2499 0.5392 0.4196 0.026 Uiso calc 1 . .
H H14B 0.1061 0.4924 0.4442 0.026 Uiso calc 1 . .
C C15 0.2864(5) 0.5154(2) 0.5592(3) 0.0204(9) Uani d 1 . .
O O16 0.3081(4) 0.55414(18) 0.6260(2) 0.0335(8) Uani d 1 . .
O O17 0.3562(4) 0.45000(16) 0.5567(2) 0.0259(7) Uani d 1 . .
C C18 0.4476(6) 0.4221(2) 0.6464(3) 0.0262(10) Uani d 1 . .
H H18A 0.3748 0.4161 0.6899 0.031 Uiso calc 1 . .
H H18B 0.5357 0.4550 0.6736 0.031 Uiso calc 1 . .
C C19 0.5177(6) 0.3497(2) 0.6249(3) 0.0298(11) Uani d 1 . .
H H19A 0.6013 0.3571 0.5883 0.036 Uiso calc 1 . .
H H19B 0.4307 0.3202 0.5886 0.036 Uiso calc 1 . .
C C20 0.5934(6) 0.3109(3) 0.7157(3) 0.0348(12) Uani d 1 . .
H H20A 0.6450 0.2670 0.7016 0.052 Uiso calc 1 . .
H H20B 0.5084 0.2997 0.7491 0.052 Uiso calc 1 . .
H H20C 0.6744 0.3415 0.7533 0.052 Uiso calc 1 . .
N N21 0.0072(4) 0.59004(18) -0.0416(2) 0.0165(7) Uani d 1 . .
C C22 -0.0717(6) 0.6046(2) -0.1330(3) 0.0210(9) Uani d 1 . .
C C23 -0.2406(6) 0.6240(2) -0.1543(3) 0.0229(10) Uani d 1 . .
H H23 -0.2981 0.6286 -0.1063 0.027 Uiso calc 1 . .
C C24 -0.3208(7) 0.6363(2) -0.2454(3) 0.0295(11) Uani d 1 . .
H H24 -0.4326 0.6477 -0.2585 0.035 Uiso calc 1 . .
C C25 -0.2346(7) 0.6316(2) -0.3190(3) 0.0301(11) Uani d 1 . .
H H25 -0.2888 0.6408 -0.3802 0.036 Uiso calc 1 . .
C C26 -0.0716(7) 0.6135(2) -0.2999(3) 0.0272(11) Uani d 1 . .
H H26 -0.0144 0.6117 -0.3482 0.033 Uiso calc 1 . .
C C27 0.0111(6) 0.5975(2) -0.2081(3) 0.0225(10) Uani d 1 . .
C C28 0.1770(6) 0.5718(2) -0.1873(3) 0.0262(10) Uani d 1 . .
H H28 0.2359 0.5675 -0.2346 0.031 Uiso calc 1 . .
C C29 0.2488(6) 0.5537(2) -0.0978(3) 0.0228(10) Uani d 1 . .
H H29 0.3547 0.5344 -0.0840 0.027 Uiso calc 1 . .
C C30 0.1604(5) 0.5647(2) -0.0265(3) 0.0201(9) Uani d 1 . .
C C31 0.2456(5) 0.5489(2) 0.0731(3) 0.0194(9) Uani d 1 . .
O O32 0.3826(4) 0.52108(16) 0.0902(2) 0.0251(7) Uani d 1 . .
O O33 0.1638(3) 0.56700(16) 0.13703(19) 0.0205(6) Uani d 1 . .

loop_
_atom_site_aniso_label
_atom_site_aniso_U_11
_atom_site_aniso_U_22
_atom_site_aniso_U_33
_atom_site_aniso_U_12
_atom_site_aniso_U_13
_atom_site_aniso_U_23
Pt1 0.01864(10) 0.01974(10) 0.01431(10) 0.00199(6) 0.00582(7) 0.00078(6)
C2 0.019(2) 0.024(2) 0.023(2) 0.0026(18) 0.0041(19) -0.0017(18)
C3 0.019(2) 0.026(2) 0.016(2) 0.0077(18) 0.0024(17) 0.0028(17)
C4 0.027(2) 0.015(2) 0.026(2) 0.0021(18) 0.002(2) -0.0026(17)
C5 0.019(2) 0.0157(19) 0.019(2) -0.0028(17) 0.0017(17) 0.0021(16)
C6 0.017(2) 0.0179(19) 0.016(2) -0.0012(17) 0.0053(16) 0.0001(16)
C7 0.018(2) 0.019(2) 0.023(2) 0.0052(17) 0.0076(18) 0.0005(17)
C8 0.020(2) 0.023(2) 0.016(2) -0.0004(18) 0.0055(17) 0.0013(17)
C9 0.019(2) 0.0162(19) 0.020(2) -0.0033(17) 0.0058(18) -0.0026(16)
C10 0.021(2) 0.0148(19) 0.022(2) 0.0019(17) 0.0044(18) -0.0035(17)
O11 0.0299(17) 0.0166(14) 0.0164(15) 0.0046(13) 0.0064(13) -0.0026(12)
C12 0.026(2) 0.023(2) 0.025(2) 0.0059(19) 0.005(2) -0.0056(19)
O13 0.0315(18) 0.0233(15) 0.0135(15) 0.0115(14) 0.0043(13) 0.0014(12)
C14 0.028(2) 0.021(2) 0.019(2) 0.0087(19) 0.0093(19) 0.0023(17)
C15 0.023(2) 0.022(2) 0.019(2) 0.0069(18) 0.0114(18) 0.0034(17)
O16 0.045(2) 0.0364(19) 0.0175(17) 0.0176(17) 0.0040(15) -0.0044(14)
O17 0.0318(18) 0.0206(16) 0.0248(17) 0.0071(14) 0.0050(14) 0.0029(13)
C18 0.029(3) 0.030(2) 0.021(2) 0.007(2) 0.0062(19) 0.0090(19)
C19 0.040(3) 0.016(2) 0.034(3) 0.000(2) 0.009(2) 0.0036(19)
C20 0.037(3) 0.027(3) 0.037(3) -0.002(2) 0.001(2) 0.007(2)
N21 0.0200(18) 0.0166(17) 0.0143(17) 0.0002(14) 0.0067(14) 0.0017(13)
C22 0.030(3) 0.0138(19) 0.020(2) -0.0051(18) 0.0066(19) -0.0021(16)
C23 0.030(3) 0.021(2) 0.018(2) 0.0016(19) 0.007(2) -0.0034(17)
C24 0.037(3) 0.029(2) 0.020(2) 0.003(2) -0.002(2) 0.0030(19)
C25 0.050(3) 0.020(2) 0.017(2) 0.002(2) 0.001(2) 0.0040(18)
C26 0.044(3) 0.019(2) 0.020(2) -0.009(2) 0.010(2) -0.0025(17)
C27 0.036(3) 0.0148(19) 0.020(2) -0.0104(19) 0.013(2) -0.0057(17)
C28 0.037(3) 0.023(2) 0.024(2) -0.005(2) 0.019(2) -0.0091(19)
C29 0.023(2) 0.021(2) 0.027(2) -0.0051(18) 0.011(2) -0.0051(18)
C30 0.024(2) 0.0136(19) 0.025(2) -0.0048(17) 0.0101(19) -0.0045(17)
C31 0.021(2) 0.017(2) 0.021(2) -0.0026(17) 0.0062(18) -0.0045(17)
O32 0.0193(16) 0.0266(17) 0.0302(18) 0.0015(14) 0.0067(14) -0.0010(14)
O33 0.0195(16) 0.0270(16) 0.0147(15) 0.0020(13) 0.0034(12) -0.0008(12)

loop_
_atom_type_symbol
_atom_type_description
_atom_type_scat_dispersion_real
_atom_type_scat_dispersion_imag
_atom_type_scat_source
C C 0.0033 0.0016 'International Tables Vol C Tables 4.2.6.8 and 6.1.1.4'
H H 0.0000 0.0000 'International Tables Vol C Tables 4.2.6.8 and 6.1.1.4'
N N 0.0061 0.0033 'International Tables Vol C Tables 4.2.6.8 and 6.1.1.4'
O O 0.0106 0.0060 'International Tables Vol C Tables 4.2.6.8 and 6.1.1.4'
Pt Pt -1.7033 8.3905 'International Tables Vol C Tables 4.2.6.8 and 6.1.1.4'

loop_
_geom_angle_atom_site_label_1
_geom_angle_atom_site_label_2
_geom_angle_atom_site_label_3
_geom_angle_site_symmetry_1
_geom_angle_site_symmetry_3
_geom_angle
_geom_angle_publ_flag
C2 Pt1 C3 . . 38.79(16) ?
C2 Pt1 N21 . . 107.11(15) ?
C3 Pt1 N21 . . 106.53(14) ?
C6 Pt1 C2 . . 84.62(17) ?
C6 Pt1 C3 . . 80.72(16) ?
C6 Pt1 N21 . . 167.94(15) ?
C6 Pt1 O33 . . 90.88(14) ?
O33 Pt1 C2 . . 156.21(14) ?
O33 Pt1 C3 . . 162.41(14) ?
O33 Pt1 N21 . . 79.46(12) ?
Pt1 C2 H2A . . 116.5 ?
Pt1 C2 H2B . . 116.5 ?
H2A C2 H2B . . 113.5 ?
C3 C2 Pt1 . . 71.3(2) ?
C3 C2 H2A . . 116.5 ?
C3 C2 H2B . . 116.5 ?
Pt1 C3 H3 . . 116.0 ?
C2 C3 Pt1 . . 69.9(2) ?
C2 C3 H3 . . 116.0 ?
C2 C3 C4 . . 121.2(4) ?
C4 C3 Pt1 . . 108.5(3) ?
C4 C3 H3 . . 116.0 ?
C3 C4 H4A . . 109.8 ?
C3 C4 H4B . . 109.8 ?
C3 C4 C5 . . 109.5(3) ?
H4A C4 H4B . . 108.2 ?
C5 C4 H4A . . 109.8 ?
C5 C4 H4B . . 109.8 ?
C6 C5 C4 . . 116.1(4) ?
C6 C5 C10 . . 120.1(4) ?
C10 C5 C4 . . 123.8(4) ?
C5 C6 Pt1 . . 117.0(3) ?
C5 C6 C7 . . 119.6(4) ?
C7 C6 Pt1 . . 123.5(3) ?
C6 C7 H7 . . 119.7 ?
C8 C7 C6 . . 120.7(4) ?
C8 C7 H7 . . 119.7 ?
C7 C8 C9 . . 119.8(4) ?
O13 C8 C7 . . 125.5(4) ?
O13 C8 C9 . . 114.8(4) ?
C10 C9 C8 . . 119.6(4) ?
O11 C9 C8 . . 115.6(4) ?
O11 C9 C10 . . 124.8(4) ?
C5 C10 H10 . . 119.9 ?
C9 C10 C5 . . 120.2(4) ?
C9 C10 H10 . . 119.9 ?
C9 O11 C12 . . 117.1(3) ?
O11 C12 H12A . . 109.5 ?
O11 C12 H12B . . 109.5 ?
O11 C12 H12C . . 109.5 ?
H12A C12 H12B . . 109.5 ?
H12A C12 H12C . . 109.5 ?
H12B C12 H12C . . 109.5 ?
C8 O13 C14 . . 116.8(3) ?
O13 C14 H14A . . 110.2 ?
O13 C14 H14B . . 110.2 ?
O13 C14 C15 . . 107.7(3) ?
H14A C14 H14B . . 108.5 ?
C15 C14 H14A . . 110.2 ?
C15 C14 H14B . . 110.2 ?
O16 C15 C14 . . 125.9(4) ?
O16 C15 O17 . . 124.7(4) ?
O17 C15 C14 . . 109.4(4) ?
C15 O17 C18 . . 115.9(3) ?
O17 C18 H18A . . 110.6 ?
O17 C18 H18B . . 110.6 ?
O17 C18 C19 . . 105.9(4) ?
H18A C18 H18B . . 108.7 ?
C19 C18 H18A . . 110.6 ?
C19 C18 H18B . . 110.6 ?
C18 C19 H19A . . 109.7 ?
C18 C19 H19B . . 109.7 ?
C18 C19 C20 . . 109.9(4) ?
H19A C19 H19B . . 108.2 ?
C20 C19 H19A . . 109.7 ?
C20 C19 H19B . . 109.7 ?
C19 C20 H20A . . 109.5 ?
C19 C20 H20B . . 109.5 ?
C19 C20 H20C . . 109.5 ?
H20A C20 H20B . . 109.5 ?
H20A C20 H20C . . 109.5 ?
H20B C20 H20C . . 109.5 ?
C22 N21 Pt1 . . 132.1(3) ?
C30 N21 Pt1 . . 109.0(3) ?
C30 N21 C22 . . 118.1(4) ?
N21 C22 C23 . . 120.5(4) ?
N21 C22 C27 . . 121.4(4) ?
C23 C22 C27 . . 118.0(4) ?
C22 C23 H23 . . 119.7 ?
C24 C23 C22 . . 120.6(4) ?
C24 C23 H23 . . 119.7 ?
C23 C24 H24 . . 119.7 ?
C23 C24 C25 . . 120.5(5) ?
C25 C24 H24 . . 119.7 ?
C24 C25 H25 . . 120.2 ?
C26 C25 C24 . . 119.7(4) ?
C26 C25 H25 . . 120.2 ?
C25 C26 H26 . . 119.5 ?
C25 C26 C27 . . 120.9(5) ?
C27 C26 H26 . . 119.5 ?
C22 C27 C28 . . 117.8(4) ?
C26 C27 C22 . . 120.1(5) ?
C26 C27 C28 . . 122.1(4) ?
C27 C28 H28 . . 120.1 ?
C29 C28 C27 . . 119.7(4) ?
C29 C28 H28 . . 120.1 ?
C28 C29 H29 . . 120.5 ?
C28 C29 C30 . . 119.1(4) ?
C30 C29 H29 . . 120.5 ?
N21 C30 C29 . . 123.7(4) ?
N21 C30 C31 . . 117.8(4) ?
C29 C30 C31 . . 118.5(4) ?
O32 C31 C30 . . 120.3(4) ?
O32 C31 O33 . . 124.0(4) ?
O33 C31 C30 . . 115.7(4) ?
C31 O33 Pt1 . . 117.2(3) ?

loop_
_geom_bond_atom_site_label_1
_geom_bond_atom_site_label_2
_geom_bond_site_symmetry_2
_geom_bond_distance
_geom_bond_publ_flag
Pt1 C2 . 2.118(4) ?
Pt1 C3 . 2.138(4) ?
Pt1 C6 . 1.993(4) ?
Pt1 N21 . 2.200(3) ?
Pt1 O33 . 2.016(3) ?
C2 H2A . 0.9700 ?
C2 H2B . 0.9700 ?
C2 C3 . 1.413(6) ?
C3 H3 . 0.9800 ?
C3 C4 . 1.511(6) ?
C4 H4A . 0.9700 ?
C4 H4B . 0.9700 ?
C4 C5 . 1.515(6) ?
C5 C6 . 1.385(6) ?
C5 C10 . 1.406(6) ?
C6 C7 . 1.400(6) ?
C7 H7 . 0.9300 ?
C7 C8 . 1.387(6) ?
C8 C9 . 1.407(6) ?
C8 O13 . 1.378(5) ?
C9 C10 . 1.388(6) ?
C9 O11 . 1.375(5) ?
C10 H10 . 0.9300 ?
O11 C12 . 1.422(5) ?
C12 H12A . 0.9600 ?
C12 H12B . 0.9600 ?
C12 H12C . 0.9600 ?
O13 C14 . 1.411(5) ?
C14 H14A . 0.9700 ?
C14 H14B . 0.9700 ?
C14 C15 . 1.500(6) ?
C15 O16 . 1.195(5) ?
C15 O17 . 1.345(5) ?
O17 C18 . 1.466(5) ?
C18 H18A . 0.9700 ?
C18 H18B . 0.9700 ?
C18 C19 . 1.519(6) ?
C19 H19A . 0.9700 ?
C19 H19B . 0.9700 ?
C19 C20 . 1.524(6) ?
C20 H20A . 0.9600 ?
C20 H20B . 0.9600 ?
C20 H20C . 0.9600 ?
N21 C22 . 1.387(5) ?
N21 C30 . 1.328(5) ?
C22 C23 . 1.415(6) ?
C22 C27 . 1.417(6) ?
C23 H23 . 0.9300 ?
C23 C24 . 1.378(6) ?
C24 H24 . 0.9300 ?
C24 C25 . 1.413(7) ?
C25 H25 . 0.9300 ?
C25 C26 . 1.362(7) ?
C26 H26 . 0.9300 ?
C26 C27 . 1.405(6) ?
C27 C28 . 1.425(7) ?
C28 H28 . 0.9300 ?
C28 C29 . 1.363(6) ?
C29 H29 . 0.9300 ?
C29 C30 . 1.407(6) ?
C30 C31 . 1.510(6) ?
C31 O32 . 1.224(5) ?
C31 O33 . 1.307(5) ?

loop_
_geom_hbond_atom_site_label_D
_geom_hbond_atom_site_label_H
_geom_hbond_atom_site_label_A
_geom_hbond_site_symmetry_D
_geom_hbond_site_symmetry_H
_geom_hbond_site_symmetry_A
_geom_hbond_distance_DH
_geom_hbond_distance_HA
_geom_hbond_distance_DA
_geom_hbond_angle_DHA
_geom_hbond_publ_flag
C20 H20C O33 1_555 1_555 3_666 0.96 2.52 3.462(6) 168 y
C28 H28 O16 1_555 1_555 1_554 0.93 2.26 3.159(5) 164 y
C29 H29 O32 1_555 1_555 3_665 0.93 2.43 3.334(6) 166 y
C18 H18A Cg1 1_555 1_555 3_566 0.97 2.97 3.711(5) 134 y
C20 H20A Cg2 1_555 1_555 2_545 0.96 2.78 3.605(6) 144 y

loop_
_geom_torsion_atom_site_label_1
_geom_torsion_atom_site_label_2
_geom_torsion_atom_site_label_3
_geom_torsion_atom_site_label_4
_geom_torsion_site_symmetry_1
_geom_torsion_site_symmetry_2
_geom_torsion_site_symmetry_3
_geom_torsion_site_symmetry_4
_geom_torsion
_geom_torsion_publ_flag
Pt1 C2 C3 C4 . . . . -100.0(4) ?
Pt1 C3 C4 C5 . . . . -30.0(4) ?
Pt1 C6 C7 C8 . . . . 177.3(3) ?
Pt1 N21 C22 C23 . . . . -18.3(6) ?
Pt1 N21 C22 C27 . . . . 164.5(3) ?
Pt1 N21 C30 C29 . . . . -169.3(3) ?
Pt1 N21 C30 C31 . . . . 8.9(4) ?
C2 C3 C4 C5 . . . . 47.2(5) ?
C3 C4 C5 C6 . . . . 21.0(5) ?
C3 C4 C5 C10 . . . . -160.3(4) ?
C4 C5 C6 Pt1 . . . . 0.0(5) ?
C4 C5 C6 C7 . . . . 178.3(4) ?
C4 C5 C10 C9 . . . . -178.3(4) ?
C5 C6 C7 C8 . . . . -0.8(6) ?
C6 C5 C10 C9 . . . . 0.4(6) ?
C6 C7 C8 C9 . . . . 2.4(6) ?
C6 C7 C8 O13 . . . . -177.4(4) ?
C7 C8 C9 C10 . . . . -2.5(6) ?
C7 C8 C9 O11 . . . . 176.3(4) ?
C7 C8 O13 C14 . . . . -0.4(6) ?
C8 C9 C10 C5 . . . . 1.2(6) ?
C8 C9 O11 C12 . . . . 178.3(4) ?
C8 O13 C14 C15 . . . . 167.0(4) ?
C9 C8 O13 C14 . . . . 179.8(4) ?
C10 C5 C6 Pt1 . . . . -178.8(3) ?
C10 C5 C6 C7 . . . . -0.5(6) ?
C10 C9 O11 C12 . . . . -2.9(6) ?
O11 C9 C10 C5 . . . . -177.5(4) ?
O13 C8 C9 C10 . . . . 177.3(4) ?
O13 C8 C9 O11 . . . . -4.0(5) ?
O13 C14 C15 O16 . . . . -9.7(6) ?
O13 C14 C15 O17 . . . . 171.5(3) ?
C14 C15 O17 C18 . . . . -173.1(4) ?
C15 O17 C18 C19 . . . . -178.4(4) ?
O16 C15 O17 C18 . . . . 8.0(6) ?
O17 C18 C19 C20 . . . . -171.5(4) ?
N21 C22 C23 C24 . . . . -177.9(4) ?
N21 C22 C27 C26 . . . . -179.2(4) ?
N21 C22 C27 C28 . . . . 2.6(6) ?
N21 C30 C31 O32 . . . . 175.2(4) ?
N21 C30 C31 O33 . . . . -5.0(5) ?
C22 N21 C30 C29 . . . . 1.9(6) ?
C22 N21 C30 C31 . . . . -180.0(3) ?
C22 C23 C24 C25 . . . . -1.8(7) ?
C22 C27 C28 C29 . . . . 1.4(6) ?
C23 C22 C27 C26 . . . . 3.5(6) ?
C23 C22 C27 C28 . . . . -174.7(4) ?
C23 C24 C25 C26 . . . . 1.2(7) ?
C24 C25 C26 C27 . . . . 1.7(7) ?
C25 C26 C27 C22 . . . . -4.1(6) ?
C25 C26 C27 C28 . . . . 174.0(4) ?
C26 C27 C28 C29 . . . . -176.7(4) ?
C27 C22 C23 C24 . . . . -0.6(6) ?
C27 C28 C29 C30 . . . . -3.6(6) ?
C28 C29 C30 N21 . . . . 2.0(6) ?
C28 C29 C30 C31 . . . . -176.1(4) ?
C29 C30 C31 O32 . . . . -6.5(6) ?
C29 C30 C31 O33 . . . . 173.3(4) ?
C30 N21 C22 C23 . . . . 173.0(4) ?
C30 N21 C22 C27 . . . . -4.2(6) ?
C30 C31 O33 Pt1 . . . . -2.6(4) ?
O32 C31 O33 Pt1 . . . . 177.2(3) ?
